data_1519182
loop_
_publ_author_name
'Sammon, C.'
'Raper, E. S.'
'Mansor, R.'
'Hursthouse, Michael B.'
'Hibbs, D. E.'
'Constable, C. P.'
'Coles, Simon J.'
'Bell, N. A.'

_publ_section_title
;
 bis(1,3-Benzothiazole-2-thiolato-S)-mercury(ii)
;
_journal_name_full 'Crystal Structure Report Archive'
_journal_page_first 225
_journal_year 1997
_chemical_formula_sum 'C14 H8 Hg N2 S4'
_chemical_formula_weight 533.05
_space_group_IT_number 14
_symmetry_cell_setting monoclinic
_symmetry_space_group_name_Hall '-P 2yn'
_symmetry_space_group_name_H-M 'P 1 21/n 1'
_atom_sites_solution_hydrogens geom
_atom_sites_solution_primary direct
_atom_sites_solution_secondary difmap
_cell_angle_alpha 90.00
_cell_angle_beta 97.34(4)
_cell_angle_gamma 90.00
_cell_formula_units_Z 6
_cell_length_a 11.817(2)
_cell_length_b 5.9830(8)
_cell_length_c 31.689(10)
_cell_measurement_reflns_used 8274
_cell_measurement_temperature 293(2)
_cell_measurement_theta_max 24.94
_cell_measurement_theta_min 1.78
_cell_volume 2222.1(9)
_computing_cell_refinement 'MADNESS (Pflugrath & Messerschmidt, 1989)'
_computing_data_collection 'MADNESS (Pflugrath & Messerschmidt, 1989)'
_computing_data_reduction 'MADNESS (Pflugrath & Messerschmidt, 1989)'
_computing_structure_refinement 'SHELXL-92 (Sheldrick, 1993)'
_computing_structure_solution 'SHELXS-86 (Sheldrick, 1990)'
_diffrn_ambient_temperature 293(2)
_diffrn_measurement_device 'Nonius FAST TV area detector'
_diffrn_measurement_method '\F & \w scans'
_diffrn_radiation_monochromator graphite
_diffrn_radiation_source 'Nonius FR571 rotating anode'
_diffrn_radiation_type MoK\a
_diffrn_radiation_wavelength 0.71069
_diffrn_reflns_av_R_equivalents 0.1379
_diffrn_reflns_av_sigmaI/netI 0.1011
_diffrn_reflns_limit_h_max 13
_diffrn_reflns_limit_h_min -9
_diffrn_reflns_limit_k_max 6
_diffrn_reflns_limit_k_min -6
_diffrn_reflns_limit_l_max 34
_diffrn_reflns_limit_l_min -35
_diffrn_reflns_number 8274
_diffrn_reflns_theta_max 24.94
_diffrn_reflns_theta_min 1.78
_exptl_absorpt_coefficient_mu 10.945
_exptl_absorpt_correction_T_max 0.335
_exptl_absorpt_correction_T_min 0.28
_exptl_absorpt_correction_type refdelf
_exptl_crystal_density_diffrn 2.390
_exptl_crystal_F_000 1500
_exptl_crystal_size_max 0.12
_exptl_crystal_size_mid 0.10
_exptl_crystal_size_min 0.10
_refine_diff_density_max 2.077
_refine_diff_density_min -1.543
_refine_diff_density_rms 0.273
_refine_ls_extinction_method none
_refine_ls_goodness_of_fit_all 0.940
_refine_ls_goodness_of_fit_obs 1.038
_refine_ls_hydrogen_treatment constr
_refine_ls_matrix_type full
_refine_ls_number_parameters 286
_refine_ls_number_reflns 3319
_refine_ls_number_restraints 0
_refine_ls_restrained_S_all 0.940
_refine_ls_restrained_S_obs 1.038
_refine_ls_R_factor_all 0.0638
_refine_ls_R_factor_obs 0.0459
_refine_ls_shift/esd_max -0.000
_refine_ls_shift/esd_mean 0.000
_refine_ls_structure_factor_coef Fsqd
_refine_ls_weighting_scheme 'calc w=1/[\s^2^(Fo^2^)+(0.0427P)^2^+0.0000P] where P=(Fo^2^+2Fc^2^)/3'
_refine_ls_wR_factor_all 0.0997
_refine_ls_wR_factor_obs 0.0964
_reflns_number_observed 2601
_reflns_number_total 3319
_reflns_observed_criterion >2sigma(I)
_cod_data_source_file eCrystal-225.cif
_cod_data_source_block 97src139
_cod_depositor_comments
;
Citation :
Sammon, C. and Raper, E. S. and Mansor, R. and Hursthouse, Michael B. and 
Hibbs, D. E. and Constable, C. P. and Coles, Simon J. and Bell, N. A. (1997) 
University of Southampton, Crystal Structure Report Archive. 
(doi:10.5258/ecrystals/225)

More at:
http://ecrystals.chem.soton.ac.uk/225/

The following automatic conversions were performed:

'_symmetry_cell_setting' value 'Monoclinic' changed to 'monoclinic'
according to the built-in table from CIF Core dictionary named
'cif_core.dic' version 2.4.1 from 2010-06-29.

Automatic conversion script
Id: cif_fix_values 3105 2015-03-04 15:46:00Z robertas 
;
_cod_original_cell_volume 2222.1(8)
_cod_original_sg_symbol_H-M P2(1)/n
_cod_database_code 1519182

loop_
_symmetry_equiv_pos_as_xyz
'x, y, z'
'-x+1/2, y+1/2, -z+1/2'
'-x, -y, -z'
'x-1/2, -y-1/2, z-1/2'

loop_
_atom_site_aniso_label
_atom_site_aniso_U_11
_atom_site_aniso_U_22
_atom_site_aniso_U_33
_atom_site_aniso_U_23
_atom_site_aniso_U_13
_atom_site_aniso_U_12
Hg1 0.0264(3) 0.0194(3) 0.0192(2) 0.0001(2) -0.0006(2) 0.0054(2)
Hg2 0.0231(4) 0.0172(3) 0.0188(3) 0.0039(2) 0.0024(3) -0.0007(3)
S1 0.040(2) 0.026(2) 0.0191(14) 0.0002(11) -0.0047(13) 0.0130(14)
S2 0.024(2) 0.0174(15) 0.0182(14) 0.0037(10) -0.0008(12) 0.0047(12)
S3 0.029(2) 0.0207(15) 0.0157(14) -0.0006(11) 0.0009(12) 0.0063(13)
S4 0.026(2) 0.0186(15) 0.0225(14) 0.0023(12) 0.0012(12) 0.0044(13)
S5 0.019(2) 0.0179(15) 0.0212(14) 0.0032(11) -0.0001(12) 0.0000(12)
S6 0.024(2) 0.0157(15) 0.0168(13) 0.0050(10) 0.0002(12) 0.0023(11)
N1 0.009(5) 0.022(5) 0.017(5) 0.005(4) -0.002(4) 0.000(4)
N2 0.011(5) 0.029(5) 0.023(5) -0.003(4) -0.004(4) 0.003(4)
N3 0.010(5) 0.023(5) 0.015(5) 0.002(4) 0.000(4) 0.000(4)
C1 0.020(6) 0.015(6) 0.022(6) 0.005(5) 0.006(5) -0.000(5)
C2 0.014(6) 0.017(6) 0.017(5) 0.000(4) 0.000(5) -0.006(5)
C3 0.014(6) 0.029(7) 0.021(6) 0.002(5) 0.005(5) 0.001(5)
C4 0.015(6) 0.029(7) 0.029(7) -0.004(5) 0.004(5) -0.003(5)
C5 0.024(7) 0.048(8) 0.014(6) 0.008(6) 0.003(5) -0.008(6)
C6 0.015(6) 0.024(6) 0.018(6) 0.003(5) -0.002(5) -0.009(5)
C7 0.015(6) 0.027(7) 0.016(6) 0.005(5) -0.000(5) -0.006(5)
C8 0.023(7) 0.017(6) 0.024(6) 0.004(5) 0.002(5) 0.007(5)
C9 0.013(6) 0.021(6) 0.016(5) -0.003(5) -0.002(4) 0.003(5)
C10 0.018(6) 0.021(6) 0.034(7) -0.011(5) -0.005(5) -0.001(5)
C11 0.021(7) 0.031(8) 0.026(6) -0.016(5) 0.005(5) 0.003(5)
C12 0.020(6) 0.044(8) 0.012(6) -0.001(5) 0.000(5) -0.003(6)
C13 0.022(7) 0.030(7) 0.024(6) 0.004(5) -0.007(5) -0.000(5)
C14 0.010(6) 0.025(7) 0.019(6) -0.004(5) -0.005(5) -0.005(5)
C15 0.042(8) 0.014(6) 0.010(5) 0.000(4) 0.008(5) 0.003(5)
C16 0.020(6) 0.022(6) 0.005(5) -0.005(4) -0.002(4) -0.002(5)
C17 0.032(7) 0.020(6) 0.010(5) 0.006(4) 0.003(5) 0.003(5)
C18 0.031(7) 0.029(7) 0.019(6) -0.002(5) 0.009(5) -0.008(6)
C19 0.022(7) 0.037(8) 0.022(6) -0.012(5) -0.005(5) -0.004(6)
C20 0.027(7) 0.021(7) 0.024(6) -0.001(5) 0.002(5) 0.009(5)
C21 0.024(7) 0.024(6) 0.015(5) -0.007(5) 0.006(5) -0.001(5)

loop_
_atom_site_label
_atom_site_type_symbol
_atom_site_fract_x
_atom_site_fract_y
_atom_site_fract_z
_atom_site_U_iso_or_equiv
_atom_site_thermal_displace_type
_atom_site_occupancy
_atom_site_calc_flag
_atom_site_refinement_flags
_atom_site_disorder_group
Hg1 Hg 0.12840(4) 0.61033(7) 0.183009(13) 0.0220(2) Uani 1 d . .
Hg2 Hg 0.0000 0.0000 0.0000 0.0197(2) Uani 1 d S .
S1 S 0.2472(3) 0.3371(5) 0.21867(9) 0.0288(7) Uani 1 d . .
S2 S 0.3539(2) -0.0452(4) 0.17654(8) 0.0203(6) Uani 1 d . .
S3 S 0.0135(2) 0.8917(5) 0.14850(8) 0.0221(6) Uani 1 d . .
S4 S -0.0913(2) 1.2681(5) 0.19276(8) 0.0226(6) Uani 1 d . .
S5 S 0.0815(2) -0.2784(5) 0.04671(8) 0.0196(6) Uani 1 d . .
S6 S -0.0319(2) -0.6690(4) 0.08133(8) 0.0189(6) Uani 1 d . .
N1 N 0.2521(7) 0.2901(14) 0.1338(3) 0.016(2) Uani 1 d . .
N2 N -0.0242(7) 0.8946(16) 0.2312(3) 0.022(2) Uani 1 d . .
N3 N -0.1493(7) -0.3427(14) 0.0424(3) 0.016(2) Uani 1 d . .
C1 C 0.2806(9) 0.2113(17) 0.1728(3) 0.019(2) Uani 1 d . .
C2 C 0.3453(9) -0.0508(17) 0.1210(3) 0.016(2) Uani 1 d . .
C3 C 0.3837(9) -0.2111(19) 0.0952(3) 0.021(3) Uani 1 d . .
H3 H 0.4209(9) -0.3382(19) 0.1068(3) 0.025 Uiso 1 calc R .
C4 C 0.3658(9) -0.1787(19) 0.0517(4) 0.024(3) Uani 1 d . .
H4 H 0.3903(9) -0.2865(19) 0.0338(4) 0.029 Uiso 1 calc R .
C5 C 0.3119(10) 0.0118(21) 0.0344(3) 0.028(3) Uani 1 d . .
H5 H 0.3016(10) 0.0293(21) 0.0050(3) 0.034 Uiso 1 calc R .
C6 C 0.2730(9) 0.1771(18) 0.0595(3) 0.019(2) Uani 1 d . .
H6 H 0.2381(9) 0.3054(18) 0.0475(3) 0.023 Uiso 1 calc R .
C7 C 0.2882(9) 0.1439(19) 0.1048(3) 0.020(3) Uani 1 d . .
C8 C -0.0280(9) 0.9982(18) 0.1948(3) 0.022(3) Uani 1 d . .
C9 C -0.1061(8) 1.2428(17) 0.2465(3) 0.017(2) Uani 1 d . .
C10 C -0.1546(9) 1.3952(20) 0.2723(4) 0.025(3) Uani 1 d . .
H10 H -0.1794(9) 1.5354(20) 0.2623(4) 0.030 Uiso 1 calc R .
C11 C -0.1641(9) 1.3263(20) 0.3138(3) 0.026(3) Uani 1 d . .
H11 H -0.1973(9) 1.4227(20) 0.3317(3) 0.031 Uiso 1 calc R .
C12 C -0.1263(9) 1.1221(21) 0.3290(3) 0.025(3) Uani 1 d . .
H12 H -0.1340(9) 1.0836(21) 0.3569(3) 0.030 Uiso 1 calc R .
C13 C -0.0771(9) 0.9723(20) 0.3038(3) 0.026(3) Uani 1 d . .
H13 H -0.0509(9) 0.8345(20) 0.3146(3) 0.031 Uiso 1 calc R .
C14 C -0.0670(9) 1.0331(18) 0.2609(3) 0.019(3) Uani 1 d . .
C15 C -0.0441(10) -0.4135(17) 0.0545(3) 0.022(3) Uani 1 d . .
C16 C -0.1811(9) -0.6884(17) 0.0753(3) 0.016(2) Uani 1 d . .
C17 C -0.2496(9) -0.8542(18) 0.0877(3) 0.020(3) Uani 1 d . .
H17 H -0.2177(9) -0.9812(18) 0.1014(3) 0.025 Uiso 1 calc R .
C18 C -0.3659(10) -0.8301(19) 0.0797(3) 0.026(3) Uani 1 d . .
H18 H -0.4126(10) -0.9416(19) 0.0884(3) 0.031 Uiso 1 calc R .
C19 C -0.4149(10) -0.6464(20) 0.0593(3) 0.028(3) Uani 1 d . .
H19 H -0.4939(10) -0.6368(20) 0.0539(3) 0.033 Uiso 1 calc R .
C20 C -0.3467(9) -0.4682(19) 0.0459(3) 0.024(3) Uani 1 d . .
H20 H -0.3789(9) -0.3404(19) 0.0326(3) 0.029 Uiso 1 calc R .
C21 C -0.2276(9) -0.4991(18) 0.0541(3) 0.021(3) Uani 1 d . .

loop_
_atom_type_symbol
_atom_type_description
_atom_type_scat_dispersion_real
_atom_type_scat_dispersion_imag
_atom_type_scat_source
C C 0.0033 0.0016 'International Tables Vol C Tables 4.2.6.8 and 6.1.1.4'
H H 0.0000 0.0000 'International Tables Vol C Tables 4.2.6.8 and 6.1.1.4'
N N 0.0061 0.0033 'International Tables Vol C Tables 4.2.6.8 and 6.1.1.4'
S S 0.1246 0.1234 'International Tables Vol C Tables 4.2.6.8 and 6.1.1.4'
Hg Hg -2.3894 9.2266 'International Tables Vol C Tables 4.2.6.8 and 6.1.1.4'

loop_
_geom_angle_atom_site_label_1
_geom_angle_atom_site_label_2
_geom_angle_atom_site_label_3
_geom_angle
_geom_angle_site_symmetry_1
_geom_angle_site_symmetry_3
S3 Hg1 S1 178.21(11) . .
S5 Hg2 S5 180.0 . 3
C1 S1 Hg1 94.9(4) . .
C2 S2 C1 89.1(5) . .
C8 S3 Hg1 94.5(4) . .
C9 S4 C8 88.8(5) . .
C15 S5 Hg2 97.5(4) . .
C15 S6 C16 89.1(5) . .
C1 N1 C7 109.4(8) . .
C8 N2 C14 109.8(9) . .
C15 N3 C21 109.7(9) . .
N1 C1 S1 124.9(8) . .
N1 C1 S2 115.9(8) . .
S1 C1 S2 119.2(6) . .
C3 C2 C7 122.7(10) . .
C3 C2 S2 129.1(8) . .
C7 C2 S2 108.3(8) . .
C2 C3 C4 118.4(11) . .
C3 C4 C5 121.0(11) . .
C4 C5 C6 122.1(10) . .
C5 C6 C7 117.8(10) . .
N1 C7 C2 117.3(9) . .
N1 C7 C6 124.6(10) . .
C2 C7 C6 118.1(10) . .
N2 C8 S3 126.4(8) . .
N2 C8 S4 115.5(8) . .
S3 C8 S4 117.9(6) . .
C14 C9 C10 122.7(10) . .
C14 C9 S4 109.2(7) . .
C10 C9 S4 128.0(9) . .
C9 C10 C11 116.6(11) . .
C12 C11 C10 122.3(10) . .
C11 C12 C13 121.4(10) . .
C12 C13 C14 118.6(11) . .
C9 C14 N2 116.5(9) . .
C9 C14 C13 118.5(10) . .
N2 C14 C13 124.9(10) . .
N3 C15 S5 126.8(8) . .
N3 C15 S6 116.0(8) . .
S5 C15 S6 117.3(7) . .
C17 C16 C21 121.1(10) . .
C17 C16 S6 129.7(9) . .
C21 C16 S6 109.1(8) . .
C16 C17 C18 119.0(10) . .
C19 C18 C17 121.7(11) . .
C18 C19 C20 121.3(11) . .
C21 C20 C19 115.7(10) . .
C16 C21 N3 116.0(9) . .
C16 C21 C20 121.2(10) . .
N3 C21 C20 122.8(10) . .

loop_
_geom_bond_atom_site_label_1
_geom_bond_atom_site_label_2
_geom_bond_distance
_geom_bond_site_symmetry_2
Hg1 S3 2.344(3) .
Hg1 S1 2.348(3) .
Hg2 S5 2.351(3) .
Hg2 S5 2.351(3) 3
S1 C1 1.726(11) .
S2 C2 1.750(10) .
S2 C1 1.758(11) .
S3 C8 1.728(11) .
S4 C9 1.740(10) .
S4 C8 1.777(11) .
S5 C15 1.735(12) .
S6 C15 1.747(10) .
S6 C16 1.753(11) .
N1 C1 1.327(13) .
N1 C7 1.374(14) .
N2 C8 1.306(14) .
N2 C14 1.396(14) .
N3 C15 1.323(14) .
N3 C21 1.399(14) .
C2 C3 1.374(15) .
C2 C7 1.41(2) .
C3 C4 1.38(2) .
C4 C5 1.38(2) .
C5 C6 1.38(2) .
C6 C7 1.438(15) .
C9 C14 1.394(15) .
C9 C10 1.395(15) .
C10 C11 1.40(2) .
C11 C12 1.37(2) .
C12 C13 1.38(2) .
C13 C14 1.428(15) .
C16 C17 1.370(15) .
C16 C21 1.39(2) .
C17 C18 1.374(15) .
C18 C19 1.37(2) .
C19 C20 1.43(2) .
C20 C21 1.411(15) .

loop_
_geom_torsion_atom_site_label_1
_geom_torsion_atom_site_label_2
_geom_torsion_atom_site_label_3
_geom_torsion_atom_site_label_4
_geom_torsion
_geom_torsion_site_symmetry_1
_geom_torsion_site_symmetry_2
_geom_torsion_site_symmetry_3
_geom_torsion_site_symmetry_4
S3 Hg1 S1 C1 -121.3(30) . . . .
S1 Hg1 S3 C8 -63.7(31) . . . .
S5 Hg2 S5 C15 -14.5(1000) 3 . . .
C7 N1 C1 S1 -177.6(8) . . . .
C7 N1 C1 S2 0.3(11) . . . .
Hg1 S1 C1 N1 7.7(10) . . . .
Hg1 S1 C1 S2 -170.1(6) . . . .
C2 S2 C1 N1 -0.4(9) . . . .
C2 S2 C1 S1 177.6(7) . . . .
C1 S2 C2 C3 -178.8(11) . . . .
C1 S2 C2 C7 0.4(8) . . . .
C7 C2 C3 C4 0.2(16) . . . .
S2 C2 C3 C4 179.4(8) . . . .
C2 C3 C4 C5 0.9(16) . . . .
C3 C4 C5 C6 -0.4(17) . . . .
C4 C5 C6 C7 -1.1(16) . . . .
C1 N1 C7 C2 0.0(13) . . . .
C1 N1 C7 C6 -179.2(10) . . . .
C3 C2 C7 N1 178.9(9) . . . .
S2 C2 C7 N1 -0.4(12) . . . .
C3 C2 C7 C6 -1.8(16) . . . .
S2 C2 C7 C6 178.9(8) . . . .
C5 C6 C7 N1 -178.6(10) . . . .
C5 C6 C7 C2 2.1(15) . . . .
C14 N2 C8 S3 -178.8(8) . . . .
C14 N2 C8 S4 -3.2(12) . . . .
Hg1 S3 C8 N2 -20.1(11) . . . .
Hg1 S3 C8 S4 164.4(6) . . . .
C9 S4 C8 N2 3.3(9) . . . .
C9 S4 C8 S3 179.3(7) . . . .
C8 S4 C9 C14 -2.3(8) . . . .
C8 S4 C9 C10 -178.7(10) . . . .
C14 C9 C10 C11 -0.9(16) . . . .
S4 C9 C10 C11 175.1(8) . . . .
C9 C10 C11 C12 1.1(16) . . . .
C10 C11 C12 C13 -0.3(18) . . . .
C11 C12 C13 C14 -0.7(17) . . . .
C10 C9 C14 N2 177.8(9) . . . .
S4 C9 C14 N2 1.1(12) . . . .
C10 C9 C14 C13 -0.1(16) . . . .
S4 C9 C14 C13 -176.7(8) . . . .
C8 N2 C14 C9 1.3(13) . . . .
C8 N2 C14 C13 179.0(10) . . . .
C12 C13 C14 C9 0.9(15) . . . .
C12 C13 C14 N2 -176.8(10) . . . .
C21 N3 C15 S5 179.5(7) . . . .
C21 N3 C15 S6 -1.0(11) . . . .
Hg2 S5 C15 N3 -10.2(9) . . . .
Hg2 S5 C15 S6 170.3(5) . . . .
C16 S6 C15 N3 1.1(8) . . . .
C16 S6 C15 S5 -179.3(6) . . . .
C15 S6 C16 C17 178.7(10) . . . .
C15 S6 C16 C21 -0.9(7) . . . .
C21 C16 C17 C18 -1.1(15) . . . .
S6 C16 C17 C18 179.3(8) . . . .
C16 C17 C18 C19 0.7(16) . . . .
C17 C18 C19 C20 -1.1(17) . . . .
C18 C19 C20 C21 1.8(16) . . . .
C17 C16 C21 N3 -179.1(9) . . . .
S6 C16 C21 N3 0.6(11) . . . .
C17 C16 C21 C20 1.9(15) . . . .
S6 C16 C21 C20 -178.4(8) . . . .
C15 N3 C21 C16 0.2(12) . . . .
C15 N3 C21 C20 179.2(9) . . . .
C19 C20 C21 C16 -2.2(15) . . . .
C19 C20 C21 N3 178.9(9) . . . .
